data_4511779
loop_
_publ_author_name
'Venkanna, Gopaladasu T.'
'Arman, Hadi D.'
'Tonzetich, Zachary J.'

_publ_section_title
;
 Catalytic C--S Cross-Coupling Reactions Employing Ni Complexes of
 Pyrrole-Based Pincer Ligands
;
_journal_issue 9
_journal_name_full 'ACS Catalysis'
_journal_page_first 2941
_journal_paper_doi 10.1021/cs500874z
_journal_volume 4
_journal_year 2014
_chemical_formula_moiety 'C36 H31 N Ni P2 S'
_chemical_formula_sum 'C36 H31 N Ni P2 S'
_chemical_formula_weight 630.33
_chemical_name_systematic
; 
 ? 
;
_space_group_IT_number 29
_symmetry_cell_setting orthorhombic
_symmetry_space_group_name_Hall 'P 2c -2ac'
_symmetry_space_group_name_H-M 'P c a 21'
_atom_sites_solution_hydrogens geom
_atom_sites_solution_primary direct
_atom_sites_solution_secondary difmap
_audit_creation_method SHELXL-97
_cell_angle_alpha 90.00
_cell_angle_beta 90.00
_cell_angle_gamma 90.00
_cell_formula_units_Z 4
_cell_length_a 10.107(4)
_cell_length_b 17.521(8)
_cell_length_c 17.023(7)
_cell_measurement_reflns_used 15045
_cell_measurement_temperature 98(2)
_cell_measurement_theta_max 40.2
_cell_measurement_theta_min 2.0
_cell_volume 3015(2)
_computing_cell_refinement
;
CrystalClear-SM Expert 2.0 r5 (Rigaku, 2010)
;
_computing_data_collection
;
CrystalClear-SM Expert 2.0 r5 (Rigaku, 2010)
;
_computing_data_reduction
;
CrystalClear-SM Expert 2.0 r5 (Rigaku, 2010)
;
_diffrn_ambient_temperature 98(2)
_diffrn_detector_area_resol_mean 28.5714
_diffrn_measured_fraction_theta_full 0.996
_diffrn_measured_fraction_theta_max 0.996
_diffrn_measurement_device_type
;
Saturn724 (2x2 bin mode)
;
_diffrn_measurement_method \w
_diffrn_radiation_monochromator graphite
_diffrn_radiation_source 'sealed tube'
_diffrn_radiation_type MoK\a
_diffrn_radiation_wavelength 0.71073
_diffrn_reflns_av_R_equivalents 0.0459
_diffrn_reflns_av_sigmaI/netI 0.0697
_diffrn_reflns_limit_h_max 12
_diffrn_reflns_limit_h_min -5
_diffrn_reflns_limit_k_max 13
_diffrn_reflns_limit_k_min -21
_diffrn_reflns_limit_l_max 20
_diffrn_reflns_limit_l_min -17
_diffrn_reflns_number 11841
_diffrn_reflns_reduction_process 'Lp corrections applied'
_diffrn_reflns_theta_full 26.00
_diffrn_reflns_theta_max 26.00
_diffrn_reflns_theta_min 2.32
_diffrn_standards_decay_% <1
_diffrn_standards_interval_count 0
_diffrn_standards_number 0
_exptl_absorpt_coefficient_mu 0.846
_exptl_absorpt_correction_T_max 1.000
_exptl_absorpt_correction_T_min 0.511
_exptl_absorpt_correction_type multi-scan
_exptl_absorpt_process_details 'ABSCOR (Higashi, 1995)'
_exptl_crystal_colour green
_exptl_crystal_density_diffrn 1.389
_exptl_crystal_density_method 'not measured'
_exptl_crystal_description platelet
_exptl_crystal_F_000 1312
_exptl_crystal_size_max 0.26
_exptl_crystal_size_mid 0.19
_exptl_crystal_size_min 0.02
_refine_diff_density_max 0.572
_refine_diff_density_min -0.390
_refine_diff_density_rms 0.072
_refine_ls_abs_structure_details 'Flack H D (1983), Acta Cryst. A39, 876-881'
_refine_ls_abs_structure_Flack 0.006(18)
_refine_ls_extinction_method none
_refine_ls_goodness_of_fit_ref 1.028
_refine_ls_hydrogen_treatment constr
_refine_ls_matrix_type full
_refine_ls_number_parameters 370
_refine_ls_number_reflns 5623
_refine_ls_number_restraints 1
_refine_ls_restrained_S_all 1.027
_refine_ls_R_factor_all 0.0563
_refine_ls_R_factor_gt 0.0473
_refine_ls_shift/su_max 0.002
_refine_ls_shift/su_mean 0.000
_refine_ls_structure_factor_coef Fsqd
_refine_ls_weighting_details 'calc w=1/[\s^2^(Fo^2^)+(0.0300P)^2^+3.0000P] where P=(Fo^2^+2Fc^2^)/3'
_refine_ls_weighting_scheme calc
_refine_ls_wR_factor_gt 0.0963
_refine_ls_wR_factor_ref 0.1045
_reflns_number_gt 4967
_reflns_number_total 5623
_reflns_threshold_expression >2sigma(I)
_cod_data_source_file cs500874z_si_002.cif
_cod_data_source_block '[Ni(SPh)(PhPNP)]'
_cod_depositor_comments 'Adding full bibliography for 4511774--4511781.cif.'
_cod_original_sg_symbol_H-M Pca2(1)
_cod_database_code 4511779

loop_
_symmetry_equiv_pos_as_xyz
'x, y, z'
'-x, -y, z+1/2'
'x+1/2, -y, z'
'-x+1/2, y, z+1/2'

loop_
_atom_site_label
_atom_site_type_symbol
_atom_site_fract_x
_atom_site_fract_y
_atom_site_fract_z
_atom_site_U_iso_or_equiv
_atom_site_adp_type
_atom_site_occupancy
_atom_site_symmetry_multiplicity
_atom_site_calc_flag
_atom_site_refinement_flags
Ni1 Ni -0.09277(5) -0.18450(3) -0.09952(3) 0.02477(13) Uani 1 1 d .
P1 P 0.08021(12) -0.11316(6) -0.12960(7) 0.0267(3) Uani 1 1 d .
P2 P -0.25875(11) -0.26402(6) -0.11371(7) 0.0267(3) Uani 1 1 d .
S1 S 0.00131(14) -0.22619(7) 0.00813(7) 0.0350(3) Uani 1 1 d .
C1 C -0.1039(5) -0.0792(3) -0.2321(3) 0.0274(10) Uani 1 1 d .
C6 C 0.1954(5) -0.0681(2) -0.0624(3) 0.0271(10) Uani 1 1 d .
N1 N -0.1630(4) -0.1379(2) -0.1894(2) 0.0285(8) Uani 1 1 d .
C19 C -0.3843(5) -0.2820(2) -0.0406(3) 0.0286(10) Uani 1 1 d .
C4 C -0.2681(5) -0.1644(2) -0.2342(3) 0.0279(10) Uani 1 1 d .
C12 C 0.1842(5) -0.1695(3) -0.1934(3) 0.0283(10) Uani 1 1 d .
C5 C 0.0083(5) -0.0391(3) -0.1925(3) 0.0352(11) Uani 1 1 d .
H5A H -0.0232 0.0037 -0.1615 0.042 Uiso 1 1 calc R
H5B H 0.0723 -0.0208 -0.2305 0.042 Uiso 1 1 calc R
C8 C 0.2879(5) 0.0431(3) 0.0007(3) 0.0328(11) Uani 1 1 d .
H8A H 0.2885 0.0957 0.0080 0.039 Uiso 1 1 calc R
C32 C -0.1181(6) -0.3391(3) 0.0981(3) 0.0373(12) Uani 1 1 d .
H32A H -0.1579 -0.2994 0.1256 0.045 Uiso 1 1 calc R
C24 C -0.4980(5) -0.3234(3) -0.0586(3) 0.0408(13) Uani 1 1 d .
H24A H -0.5067 -0.3452 -0.1082 0.049 Uiso 1 1 calc R
C3 C -0.2748(5) -0.1245(2) -0.3039(3) 0.0297(10) Uani 1 1 d .
H3A H -0.3362 -0.1316 -0.3439 0.036 Uiso 1 1 calc R
C31 C -0.0381(5) -0.3220(3) 0.0337(3) 0.0309(11) Uani 1 1 d .
C9 C 0.3771(5) -0.0020(3) 0.0407(3) 0.0337(11) Uani 1 1 d .
H9A H 0.4376 0.0201 0.0750 0.040 Uiso 1 1 calc R
C25 C -0.2021(5) -0.3563(3) -0.1503(3) 0.0293(10) Uani 1 1 d .
C36 C 0.0222(6) -0.3833(3) -0.0042(3) 0.0499(15) Uani 1 1 d .
H36A H 0.0789 -0.3738 -0.0461 0.060 Uiso 1 1 calc R
C2 C -0.1704(5) -0.0705(3) -0.3028(3) 0.0314(11) Uani 1 1 d .
H2A H -0.1502 -0.0356 -0.3422 0.038 Uiso 1 1 calc R
C7 C 0.1975(5) 0.0104(2) -0.0503(3) 0.0310(11) Uani 1 1 d .
H7A H 0.1374 0.0413 -0.0767 0.037 Uiso 1 1 calc R
C11 C 0.2858(5) -0.1143(3) -0.0213(3) 0.0398(13) Uani 1 1 d .
H11A H 0.2851 -0.1670 -0.0282 0.048 Uiso 1 1 calc R
C10 C 0.3762(6) -0.0807(3) 0.0295(3) 0.0417(13) Uani 1 1 d .
H10A H 0.4366 -0.1111 0.0564 0.050 Uiso 1 1 calc R
C21 C -0.4758(7) -0.2574(3) 0.0882(3) 0.0476(16) Uani 1 1 d .
H21A H -0.4688 -0.2345 0.1373 0.057 Uiso 1 1 calc R
C23 C -0.5985(6) -0.3326(4) -0.0040(4) 0.0528(16) Uani 1 1 d .
H23A H -0.6735 -0.3607 -0.0168 0.063 Uiso 1 1 calc R
C15 C 0.3420(5) -0.2577(4) -0.2934(3) 0.0511(17) Uani 1 1 d .
H15A H 0.3947 -0.2870 -0.3265 0.061 Uiso 1 1 calc R
C16 C 0.2664(7) -0.2922(3) -0.2367(3) 0.0531(15) Uani 1 1 d .
H16A H 0.2680 -0.3450 -0.2312 0.064 Uiso 1 1 calc R
C14 C 0.3395(6) -0.1797(4) -0.3008(3) 0.0544(16) Uani 1 1 d .
H14A H 0.3896 -0.1564 -0.3398 0.065 Uiso 1 1 calc R
C20 C -0.3740(6) -0.2488(3) 0.0329(3) 0.0361(12) Uani 1 1 d .
H20A H -0.2990 -0.2207 0.0458 0.043 Uiso 1 1 calc R
C18 C -0.3532(5) -0.2237(3) -0.1969(3) 0.0329(11) Uani 1 1 d .
H18A H -0.3746 -0.2634 -0.2345 0.039 Uiso 1 1 calc R
H18B H -0.4351 -0.2011 -0.1783 0.039 Uiso 1 1 calc R
C13 C 0.2639(6) -0.1357(4) -0.2513(3) 0.0480(14) Uani 1 1 d .
H13A H 0.2655 -0.0828 -0.2562 0.058 Uiso 1 1 calc R
C35 C -0.0002(8) -0.4578(3) 0.0190(4) 0.068(2) Uani 1 1 d .
H35A H 0.0390 -0.4978 -0.0083 0.082 Uiso 1 1 calc R
C22 C -0.5871(6) -0.3000(3) 0.0694(4) 0.0536(17) Uani 1 1 d .
H22A H -0.6539 -0.3066 0.1063 0.064 Uiso 1 1 calc R
C26 C -0.1124(7) -0.3562(3) -0.2119(3) 0.0503(16) Uani 1 1 d .
H26A H -0.0859 -0.3098 -0.2333 0.060 Uiso 1 1 calc R
C33 C -0.1397(7) -0.4136(3) 0.1219(3) 0.0501(15) Uani 1 1 d .
H33A H -0.1943 -0.4234 0.1647 0.060 Uiso 1 1 calc R
C28 C -0.1008(7) -0.4911(3) -0.2129(4) 0.0524(16) Uani 1 1 d .
H28A H -0.0682 -0.5362 -0.2343 0.063 Uiso 1 1 calc R
C27 C -0.0616(7) -0.4225(3) -0.2422(4) 0.0597(19) Uani 1 1 d .
H27A H -0.0002 -0.4205 -0.2829 0.072 Uiso 1 1 calc R
C30 C -0.2397(7) -0.4262(3) -0.1210(4) 0.0553(17) Uani 1 1 d .
H30A H -0.3002 -0.4284 -0.0800 0.066 Uiso 1 1 calc R
C17 C 0.1876(6) -0.2486(3) -0.1874(3) 0.0414(13) Uani 1 1 d .
H17A H 0.1361 -0.2727 -0.1495 0.050 Uiso 1 1 calc R
C34 C -0.0813(8) -0.4727(3) 0.0831(3) 0.062(2) Uani 1 1 d .
H34A H -0.0957 -0.5227 0.0994 0.074 Uiso 1 1 calc R
C29 C -0.1890(8) -0.4933(4) -0.1516(4) 0.072(2) Uani 1 1 d .
H29A H -0.2147 -0.5400 -0.1305 0.087 Uiso 1 1 calc R

loop_
_atom_site_aniso_label
_atom_site_aniso_U_11
_atom_site_aniso_U_22
_atom_site_aniso_U_33
_atom_site_aniso_U_23
_atom_site_aniso_U_13
_atom_site_aniso_U_12
Ni1 0.0226(3) 0.0271(2) 0.0246(3) 0.0021(3) -0.0034(3) -0.0021(2)
P1 0.0235(6) 0.0276(5) 0.0290(6) 0.0037(5) -0.0037(5) -0.0016(5)
P2 0.0241(6) 0.0293(5) 0.0266(6) 0.0009(5) -0.0022(5) -0.0028(5)
S1 0.0361(7) 0.0383(6) 0.0307(6) 0.0073(5) -0.0125(5) -0.0070(6)
C1 0.025(2) 0.029(2) 0.029(2) 0.0027(19) 0.000(2) 0.001(2)
C6 0.025(2) 0.030(2) 0.027(2) 0.0014(19) 0.0029(19) -0.001(2)
N1 0.022(2) 0.034(2) 0.030(2) 0.0025(17) -0.0036(16) -0.0033(18)
C19 0.027(3) 0.029(2) 0.029(2) 0.0054(19) 0.001(2) 0.007(2)
C4 0.027(3) 0.030(2) 0.027(2) -0.0003(19) -0.001(2) 0.002(2)
C12 0.023(2) 0.042(3) 0.020(2) 0.0005(19) -0.0020(19) -0.004(2)
C5 0.028(3) 0.035(3) 0.042(3) 0.004(2) -0.007(2) -0.002(2)
C8 0.040(3) 0.030(2) 0.028(3) -0.006(2) 0.000(2) -0.004(2)
C32 0.043(3) 0.041(3) 0.028(3) 0.005(2) 0.001(2) 0.000(3)
C24 0.024(3) 0.057(3) 0.041(3) 0.005(3) -0.001(2) -0.004(3)
C3 0.032(3) 0.035(2) 0.022(2) -0.0019(19) -0.005(2) 0.005(2)
C31 0.028(3) 0.037(2) 0.028(2) 0.008(2) -0.008(2) 0.001(2)
C9 0.029(3) 0.042(3) 0.030(3) -0.008(2) 0.002(2) -0.006(2)
C25 0.024(2) 0.033(2) 0.031(3) -0.0038(19) 0.001(2) -0.006(2)
C36 0.048(4) 0.055(3) 0.047(4) -0.001(3) 0.006(3) 0.016(3)
C2 0.030(3) 0.038(3) 0.026(2) 0.007(2) -0.002(2) 0.000(2)
C7 0.035(3) 0.030(2) 0.028(3) -0.0009(19) 0.000(2) 0.001(2)
C11 0.033(3) 0.032(3) 0.054(3) -0.005(2) -0.014(2) -0.001(2)
C10 0.036(3) 0.034(3) 0.055(3) -0.003(2) -0.013(3) 0.004(2)
C21 0.074(5) 0.039(3) 0.030(3) 0.006(2) 0.020(3) 0.015(3)
C23 0.032(3) 0.062(4) 0.064(4) 0.013(3) 0.005(3) -0.006(3)
C15 0.025(3) 0.099(5) 0.030(3) -0.020(3) -0.007(2) 0.015(3)
C16 0.063(4) 0.058(3) 0.038(3) -0.008(3) 0.000(3) 0.017(3)
C14 0.044(4) 0.076(4) 0.044(3) -0.008(3) 0.016(3) -0.015(4)
C20 0.051(3) 0.027(2) 0.030(3) 0.009(2) 0.002(2) 0.002(2)
C18 0.026(3) 0.040(3) 0.033(3) 0.003(2) -0.005(2) -0.002(2)
C13 0.045(4) 0.065(3) 0.034(3) -0.005(3) 0.011(3) -0.020(3)
C35 0.099(6) 0.037(3) 0.068(4) 0.005(3) 0.000(4) 0.025(4)
C22 0.046(4) 0.056(3) 0.059(4) 0.018(3) 0.028(3) 0.021(3)
C26 0.063(4) 0.041(3) 0.047(3) 0.000(3) 0.025(3) -0.005(3)
C33 0.067(4) 0.051(3) 0.032(3) 0.015(3) -0.007(3) -0.010(3)
C28 0.048(4) 0.039(3) 0.070(4) -0.017(3) 0.007(3) 0.007(3)
C27 0.070(5) 0.046(3) 0.063(4) -0.018(3) 0.032(4) -0.010(3)
C30 0.075(4) 0.032(2) 0.059(4) 0.003(3) 0.034(3) -0.005(3)
C17 0.049(4) 0.043(3) 0.032(3) 0.001(2) 0.006(2) 0.014(3)
C34 0.098(6) 0.042(3) 0.045(4) 0.009(3) -0.015(4) 0.002(4)
C29 0.091(6) 0.038(3) 0.088(5) -0.001(3) 0.036(5) 0.003(4)

loop_
_atom_type_symbol
_atom_type_description
_atom_type_scat_dispersion_real
_atom_type_scat_dispersion_imag
_atom_type_scat_source
C C 0.0033 0.0016 'International Tables Vol C Tables 4.2.6.8 and 6.1.1.4'
H H 0.0000 0.0000 'International Tables Vol C Tables 4.2.6.8 and 6.1.1.4'
N N 0.0061 0.0033 'International Tables Vol C Tables 4.2.6.8 and 6.1.1.4'
P P 0.1023 0.0942 'International Tables Vol C Tables 4.2.6.8 and 6.1.1.4'
S S 0.1246 0.1234 'International Tables Vol C Tables 4.2.6.8 and 6.1.1.4'
Ni Ni 0.3393 1.1124 'International Tables Vol C Tables 4.2.6.8 and 6.1.1.4'

loop_
_geom_angle_atom_site_label_1
_geom_angle_atom_site_label_2
_geom_angle_atom_site_label_3
_geom_angle
N1 Ni1 S1 173.23(12)
N1 Ni1 P2 84.11(12)
S1 Ni1 P2 102.26(5)
N1 Ni1 P1 82.17(12)
S1 Ni1 P1 92.24(5)
P2 Ni1 P1 159.85(5)
C12 P1 C6 104.1(2)
C12 P1 C5 105.4(2)
C6 P1 C5 108.4(2)
C12 P1 Ni1 106.91(16)
C6 P1 Ni1 127.46(15)
C5 P1 Ni1 102.84(17)
C19 P2 C25 107.5(2)
C19 P2 C18 103.4(2)
C25 P2 C18 103.8(2)
C19 P2 Ni1 124.93(16)
C25 P2 Ni1 111.14(16)
C18 P2 Ni1 103.68(16)
C31 S1 Ni1 114.97(16)
C2 C1 N1 109.1(4)
C2 C1 C5 135.0(4)
N1 C1 C5 115.9(4)
C7 C6 C11 119.0(4)
C7 C6 P1 122.3(4)
C11 C6 P1 118.7(3)
C4 N1 C1 106.8(4)
C4 N1 Ni1 126.3(3)
C1 N1 Ni1 125.8(3)
C20 C19 C24 118.7(5)
C20 C19 P2 119.8(4)
C24 C19 P2 121.3(4)
C3 C4 N1 109.9(4)
C3 C4 C18 133.7(5)
N1 C4 C18 116.2(4)
C17 C12 C13 117.3(5)
C17 C12 P1 121.0(4)
C13 C12 P1 121.7(4)
C1 C5 P1 103.4(3)
C1 C5 H5A 111.1
P1 C5 H5A 111.1
C1 C5 H5B 111.1
P1 C5 H5B 111.1
H5A C5 H5B 109.1
C9 C8 C7 120.3(4)
C9 C8 H8A 119.9
C7 C8 H8A 119.9
C33 C32 C31 121.6(5)
C33 C32 H32A 119.2
C31 C32 H32A 119.2
C23 C24 C19 121.2(5)
C23 C24 H24A 119.4
C19 C24 H24A 119.4
C4 C3 C2 106.9(4)
C4 C3 H3A 126.6
C2 C3 H3A 126.6
C36 C31 C32 116.9(5)
C36 C31 S1 121.1(4)
C32 C31 S1 121.6(4)
C8 C9 C10 119.7(5)
C8 C9 H9A 120.1
C10 C9 H9A 120.1
C30 C25 C26 117.2(5)
C30 C25 P2 125.3(4)
C26 C25 P2 117.5(4)
C35 C36 C31 121.6(6)
C35 C36 H36A 119.2
C31 C36 H36A 119.2
C1 C2 C3 107.3(4)
C1 C2 H2A 126.3
C3 C2 H2A 126.3
C8 C7 C6 120.9(5)
C8 C7 H7A 119.6
C6 C7 H7A 119.6
C10 C11 C6 119.6(5)
C10 C11 H11A 120.2
C6 C11 H11A 120.2
C11 C10 C9 120.6(5)
C11 C10 H10A 119.7
C9 C10 H10A 119.7
C22 C21 C20 119.9(5)
C22 C21 H21A 120.1
C20 C21 H21A 120.1
C22 C23 C24 119.9(6)
C22 C23 H23A 120.1
C24 C23 H23A 120.1
C16 C15 C14 119.5(5)
C16 C15 H15A 120.2
C14 C15 H15A 120.2
C15 C16 C17 120.3(6)
C15 C16 H16A 119.9
C17 C16 H16A 119.9
C15 C14 C13 120.9(6)
C15 C14 H14A 119.6
C13 C14 H14A 119.6
C19 C20 C21 120.4(5)
C19 C20 H20A 119.8
C21 C20 H20A 119.8
C4 C18 P2 107.1(3)
C4 C18 H18A 110.3
P2 C18 H18A 110.3
C4 C18 H18B 110.3
P2 C18 H18B 110.3
H18A C18 H18B 108.5
C14 C13 C12 120.8(5)
C14 C13 H13A 119.6
C12 C13 H13A 119.6
C36 C35 C34 119.9(6)
C36 C35 H35A 120.0
C34 C35 H35A 120.0
C23 C22 C21 120.0(5)
C23 C22 H22A 120.0
C21 C22 H22A 120.0
C27 C26 C25 121.8(5)
C27 C26 H26A 119.1
C25 C26 H26A 119.1
C34 C33 C32 120.4(6)
C34 C33 H33A 119.8
C32 C33 H33A 119.8
C27 C28 C29 119.5(6)
C27 C28 H28A 120.3
C29 C28 H28A 120.3
C28 C27 C26 120.1(6)
C28 C27 H27A 119.9
C26 C27 H27A 119.9
C25 C30 C29 121.2(5)
C25 C30 H30A 119.4
C29 C30 H30A 119.4
C16 C17 C12 121.2(5)
C16 C17 H17A 119.4
C12 C17 H17A 119.4
C33 C34 C35 119.5(6)
C33 C34 H34A 120.2
C35 C34 H34A 120.2
C28 C29 C30 120.1(6)
C28 C29 H29A 119.9
C30 C29 H29A 119.9

loop_
_geom_bond_atom_site_label_1
_geom_bond_atom_site_label_2
_geom_bond_distance
Ni1 N1 1.875(4)
Ni1 S1 2.1899(15)
Ni1 P2 2.1940(14)
Ni1 P1 2.2093(14)
P1 C12 1.805(5)
P1 C6 1.813(5)
P1 C5 1.832(5)
P2 C19 1.805(5)
P2 C25 1.826(5)
P2 C18 1.849(5)
S1 C31 1.779(5)
C1 C2 1.386(6)
C1 N1 1.393(6)
C1 C5 1.496(6)
C6 C7 1.391(6)
C6 C11 1.407(6)
N1 C4 1.387(6)
C19 C20 1.385(7)
C19 C24 1.393(7)
C4 C3 1.379(6)
C4 C18 1.491(6)
C12 C17 1.391(7)
C12 C13 1.403(7)
C5 H5A 0.9700
C5 H5B 0.9700
C8 C9 1.378(7)
C8 C7 1.384(7)
C8 H8A 0.9300
C32 C33 1.385(7)
C32 C31 1.395(7)
C32 H32A 0.9300
C24 C23 1.387(8)
C24 H24A 0.9300
C3 C2 1.418(6)
C3 H3A 0.9300
C31 C36 1.393(7)
C9 C10 1.393(7)
C9 H9A 0.9300
C25 C30 1.375(6)
C25 C26 1.387(7)
C36 C35 1.383(8)
C36 H36A 0.9300
C2 H2A 0.9300
C7 H7A 0.9300
C11 C10 1.389(7)
C11 H11A 0.9300
C10 H10A 0.9300
C21 C22 1.387(9)
C21 C20 1.402(7)
C21 H21A 0.9300
C23 C22 1.378(9)
C23 H23A 0.9300
C15 C16 1.371(9)
C15 C14 1.373(9)
C15 H15A 0.9300
C16 C17 1.386(7)
C16 H16A 0.9300
C14 C13 1.374(8)
C14 H14A 0.9300
C20 H20A 0.9300
C18 H18A 0.9700
C18 H18B 0.9700
C13 H13A 0.9300
C35 C34 1.390(10)
C35 H35A 0.9300
C22 H22A 0.9300
C26 C27 1.370(8)
C26 H26A 0.9300
C33 C34 1.362(8)
C33 H33A 0.9300
C28 C27 1.361(8)
C28 C29 1.373(9)
C28 H28A 0.9300
C27 H27A 0.9300
C30 C29 1.384(8)
C30 H30A 0.9300
C17 H17A 0.9300
C34 H34A 0.9300
C29 H29A 0.9300
